data_9001554
loop_
_publ_author_name
'Artioli, G.'
'Rinaldi, R.'
'Stahl, K.'
'Zanazzi, P. F.'

_publ_section_title
;Structure refinements of beryl by single-crystal neutron and X-ray
 diffraction Sample no. 2, aquamarine, probed with neutrons, T = 295 K
;
_journal_name_full 'American Mineralogist'
_journal_page_first 762
_journal_page_last 768
_journal_volume 78
_journal_year 1993
_chemical_formula_sum 'Al1.97 Be3 Fe0.03 H0.26 Na0.016 O18.24 Si6'
_chemical_name_mineral Beryl
_space_group_IT_number 192
_symmetry_space_group_name_Hall '-P 6 2c'
_symmetry_space_group_name_H-M 'P 6/m c c'
_cell_angle_alpha 90
_cell_angle_beta 90
_cell_angle_gamma 120
_cell_formula_units_Z 2
_cell_length_a 9.218
_cell_length_b 9.218
_cell_length_c 9.197
_cell_volume 676.784
_database_code_amcsd 0001605
_diffrn_ambient_temperature 295
_exptl_crystal_density_diffrn 2.664
_cod_original_formula_sum 'Si6 Be3 (Al1.97 Fe.03) O18.24 Na.016 H.26'
_cod_database_code 9001554

loop_
_space_group_symop_operation_xyz
x,y,z
-x,-x+y,1/2+z
x,x-y,1/2-z
-x+y,-x,-z
x-y,x,z
-y,-x,1/2+z
y,x,1/2-z
y,-x+y,-z
-y,x-y,z
x-y,-y,1/2+z
-x+y,y,1/2-z
x,y,-z
-x,-y,z
x,x-y,1/2+z
-x,-x+y,1/2-z
x-y,x,-z
-x+y,-x,z
y,x,1/2+z
-y,-x,1/2-z
-y,x-y,-z
y,-x+y,z
-x+y,y,1/2+z
x-y,-y,1/2-z
-x,-y,-z

loop_
_atom_site_label
_atom_site_fract_x
_atom_site_fract_y
_atom_site_fract_z
_atom_site_occupancy
_atom_site_U_iso_or_equiv
_atom_site_type_symbol
_atom_site_attached_hydrogens
Si 0.38720 0.11570 0.00000 1.00000 0.00291 Si 0
Be 0.50000 0.00000 0.25000 1.00000 0.00570 Be 0
Al 0.66667 0.33333 0.25000 0.98500 0.00342 Al 0
Fe 0.66667 0.33333 0.25000 0.01500 0.00342 Fe 0
O1 0.30980 0.23630 0.00000 1.00000 0.00874 O 0
O2 0.49866 0.14541 0.14517 1.00000 0.00583 O 0
Na 0.00000 0.00000 0.25000 0.01600 0.06333 Na 0
OW 0.00000 0.00000 0.25000 0.24000 0.06333 O 0
H 0.00000 0.00000 0.16500 0.13000 0.05066 H 0

loop_
_cod_changelog_entry_id
_cod_changelog_entry_author
_cod_changelog_entry_date
_cod_changelog_entry_text
1
;cod-tools version 3.8.0
Id: cif_guess_AMCSD_atom_types 9574 2023-05-10 09:00:05Z saulius
;
2023-05-10T18:47:31+03:00
;Derived atom types and hydrogen counts
from atom names that follow the AMCSD naming convention
(Wat == water, O-H == hydroxyl).
;

loop_
_cod_related_entry_id
_cod_related_entry_database
_cod_related_entry_code
1 AMCSD 0001605
